data_7234811
loop_
_publ_author_name
'Zhou, Hui'
'Zhang, Hui'
'Mu, Sen'
'Zhang, Wen-Zhen'
'Ren, Wei-Min'
'Lu, Xiaobing'

_publ_section_title
;
 Highly Regio- and Stereoselective Synthesis of Cyclic Carbonates from
 Biomass-derived Polyols via Organocatalytic Cascade Reaction
;
_journal_name_full 'Green Chemistry'
_journal_paper_doi 10.1039/C9GC03013A
_journal_year 2019
_chemical_formula_moiety 'C13 H16 O10'
_chemical_formula_sum 'C13 H16 O10'
_chemical_formula_weight 332.26
_space_group_crystal_system orthorhombic
_space_group_IT_number 61
_space_group_name_Hall '-P 2ac 2ab'
_space_group_name_H-M_alt 'P b c a'
_symmetry_space_group_name_Hall '-P 2ac 2ab'
_symmetry_space_group_name_H-M 'P b c a'
_atom_sites_solution_hydrogens geom
_atom_sites_solution_primary dual
_audit_creation_date 2019-05-24
_audit_creation_method
;
Olex2 1.2
(compiled 2018.05.29 svn.r3508 for OlexSys, GUI svn.r5506)
;
_audit_update_record
;
2019-06-28 deposited with the CCDC.    2019-10-28 downloaded from the CCDC.
;
_cell_angle_alpha 90
_cell_angle_beta 90
_cell_angle_gamma 90
_cell_formula_units_Z 8
_cell_length_a 10.764(8)
_cell_length_b 11.060(8)
_cell_length_c 25.394(19)
_cell_measurement_reflns_used 1170
_cell_measurement_temperature 296.15
_cell_measurement_theta_max 19.035
_cell_measurement_theta_min 2.481
_cell_volume 3023(4)
_computing_cell_refinement 'SAINT V8.32B (?, 2016)'
_computing_data_reduction 'SAINT V8.32B (?, 2016)'
_computing_molecular_graphics 'Olex2 (Dolomanov et al., 2009)'
_computing_publication_material 'Olex2 (Dolomanov et al., 2009)'
_computing_structure_refinement 'ShelXL (Sheldrick, 2015)'
_computing_structure_solution 'ShelXT (Sheldrick, 2015)'
_diffrn_ambient_temperature 296.15
_diffrn_measured_fraction_theta_full 1.000
_diffrn_measured_fraction_theta_max 1.000
_diffrn_measurement_device_type 'Bruker D8 Venture'
_diffrn_radiation_type MoK\a
_diffrn_radiation_wavelength 0.71073
_diffrn_reflns_av_R_equivalents 0.1509
_diffrn_reflns_av_unetI/netI 0.1359
_diffrn_reflns_Laue_measured_fraction_full 1.000
_diffrn_reflns_Laue_measured_fraction_max 1.000
_diffrn_reflns_limit_h_max 12
_diffrn_reflns_limit_h_min -11
_diffrn_reflns_limit_k_max 13
_diffrn_reflns_limit_k_min -13
_diffrn_reflns_limit_l_max 25
_diffrn_reflns_limit_l_min -30
_diffrn_reflns_number 14707
_diffrn_reflns_point_group_measured_fraction_full 1.000
_diffrn_reflns_point_group_measured_fraction_max 1.000
_diffrn_reflns_theta_full 25.026
_diffrn_reflns_theta_max 25.026
_diffrn_reflns_theta_min 1.604
_exptl_absorpt_coefficient_mu 0.128
_exptl_absorpt_correction_T_max 0.7456
_exptl_absorpt_correction_T_min 0.3362
_exptl_absorpt_correction_type multi-scan
_exptl_absorpt_process_details
'SADABS-2012/1 (Bruker,2012) was used for absorption correction. wR2(int) was 0.1564 before and 0.1049 after correction. The Ratio of minimum to maximum transmission is 0.4509. The \l/2 correction factor is 0.0015.'
_exptl_crystal_colour colourless
_exptl_crystal_colour_primary colourless
_exptl_crystal_density_diffrn 1.460
_exptl_crystal_description block
_exptl_crystal_F_000 1392
_refine_diff_density_max 0.436
_refine_diff_density_min -0.439
_refine_diff_density_rms 0.131
_refine_ls_extinction_coef 0.035(4)
_refine_ls_extinction_expression Fc^*^=kFc[1+0.001xFc^2^\l^3^/sin(2\q)]^-1/4^
_refine_ls_extinction_method 'SHELXL-2018/3 (Sheldrick 2018)'
_refine_ls_goodness_of_fit_ref 1.021
_refine_ls_hydrogen_treatment constr
_refine_ls_matrix_type full
_refine_ls_number_parameters 212
_refine_ls_number_reflns 2670
_refine_ls_number_restraints 0
_refine_ls_restrained_S_all 1.021
_refine_ls_R_factor_all 0.1538
_refine_ls_R_factor_gt 0.0942
_refine_ls_shift/su_max 0.000
_refine_ls_shift/su_mean 0.000
_refine_ls_structure_factor_coef Fsqd
_refine_ls_weighting_details 'w=1/[\s^2^(Fo^2^)+(0.1123P)^2^] where P=(Fo^2^+2Fc^2^)/3'
_refine_ls_weighting_scheme calc
_refine_ls_wR_factor_gt 0.1967
_refine_ls_wR_factor_ref 0.2404
_reflns_Friedel_coverage 0.000
_reflns_number_gt 1415
_reflns_number_total 2670
_reflns_threshold_expression 'I > 2\s(I)'
_cod_data_source_file c9gc03013a2.cif
_cod_data_source_block 19may23c_0m
_cod_database_code 7234811
_shelx_shelxl_version_number 2018/3
_shelx_space_group_comment
;
The symmetry employed for this shelxl refinement is uniquely defined
by the following loop, which should always be used as a source of
symmetry information in preference to the above space-group names.
They are only intended as comments.
;
_olex2_refinement_description
;
1. Fixed Uiso
 At 1.2 times of:
  All C(H) groups, All C(H,H) groups
 At 1.5 times of:
  All C(H,H,H) groups
2.a Ternary CH refined with riding coordinates:
 C3(H3), C5(H5), C6(H6)
2.b Secondary CH2 refined with riding coordinates:
 C2(H2A,H2B), C8(H8A,H8B)
2.c Idealised Me refined as rotating group:
 C11(H11A,H11B,H11C), C12(H12A,H12B,H12C), C13(H13A,H13B,H13C)
;
_olex2_submission_special_instructions 'No special instructions were received'

loop_
_space_group_symop_operation_xyz
'x, y, z'
'-x+1/2, -y, z+1/2'
'-x, y+1/2, -z+1/2'
'x+1/2, -y+1/2, -z'
'-x, -y, -z'
'x-1/2, y, -z-1/2'
'x, -y-1/2, z-1/2'
'-x-1/2, y-1/2, z'

loop_
_atom_site_label
_atom_site_type_symbol
_atom_site_fract_x
_atom_site_fract_y
_atom_site_fract_z
_atom_site_U_iso_or_equiv
_atom_site_adp_type
_atom_site_occupancy
_atom_site_site_symmetry_order
_atom_site_calc_flag
_atom_site_refinement_flags_posn
O1 O 0.5787(3) 0.4741(2) 0.57011(12) 0.0531(9) Uani 1 1 d .
O2 O 0.4439(3) 0.6011(2) 0.59905(13) 0.0571(9) Uani 1 1 d .
O3 O 0.3321(3) 0.8320(3) 0.59351(13) 0.0601(10) Uani 1 1 d .
O4 O 0.4995(3) 0.8952(3) 0.63552(14) 0.0687(11) Uani 1 1 d .
O5 O 0.3437(3) 0.9527(2) 0.72009(13) 0.0591(9) Uani 1 1 d .
O6 O 0.5117(3) 1.0362(3) 0.75547(15) 0.0724(11) Uani 1 1 d .
O7 O 0.3435(4) 1.1500(3) 0.73970(16) 0.0843(12) Uani 1 1 d .
O8 O 0.4398(3) 0.9877(3) 0.56124(16) 0.0834(12) Uani 1 1 d .
O9 O 0.4250(3) 0.4050(2) 0.62277(14) 0.0607(10) Uani 1 1 d .
O10 O 0.6837(3) 0.3827(3) 0.65662(16) 0.0745(11) Uani 1 1 d .
C1 C 0.4779(4) 0.4829(4) 0.59947(18) 0.0479(11) Uani 1 1 d .
C2 C 0.3311(4) 0.6280(4) 0.6275(2) 0.0559(13) Uani 1 1 d .
H2A H 0.326810 0.579946 0.659449 0.067 Uiso 1 1 calc R
H2B H 0.259136 0.609484 0.606005 0.067 Uiso 1 1 calc R
C3 C 0.3335(4) 0.7604(4) 0.64087(18) 0.0501(12) Uani 1 1 d .
H3 H 0.260648 0.780364 0.662296 0.060 Uiso 1 1 calc R
C4 C 0.4245(5) 0.9114(4) 0.5937(2) 0.0617(13) Uani 1 1 d .
C5 C 0.4514(4) 0.8028(4) 0.66936(18) 0.0498(12) Uani 1 1 d .
H5 H 0.510801 0.735822 0.671084 0.060 Uiso 1 1 calc R
C6 C 0.4320(4) 0.8530(4) 0.72358(19) 0.0522(12) Uani 1 1 d .
H6 H 0.399495 0.790010 0.746936 0.063 Uiso 1 1 calc R
C7 C 0.3958(5) 1.0545(4) 0.7388(2) 0.0628(14) Uani 1 1 d .
C8 C 0.5467(5) 0.9110(4) 0.7481(2) 0.0659(15) Uani 1 1 d .
H8A H 0.566871 0.873257 0.781491 0.079 Uiso 1 1 calc R
H8B H 0.617737 0.904372 0.724771 0.079 Uiso 1 1 calc R
C9 C 0.6342(4) 0.3525(3) 0.5659(2) 0.0542(12) Uani 1 1 d .
C10 C 0.6697(4) 0.3119(4) 0.6210(2) 0.0600(13) Uani 1 1 d .
C11 C 0.6922(7) 0.1783(5) 0.6295(3) 0.103(2) Uani 1 1 d .
H11A H 0.725705 0.165558 0.664089 0.154 Uiso 1 1 calc GR
H11B H 0.749936 0.149231 0.603633 0.154 Uiso 1 1 calc GR
H11C H 0.615091 0.135304 0.626154 0.154 Uiso 1 1 calc GR
C12 C 0.5469(5) 0.2692(4) 0.5359(2) 0.0702(15) Uani 1 1 d .
H12A H 0.473422 0.255296 0.556470 0.105 Uiso 1 1 calc GR
H12B H 0.587684 0.193531 0.529237 0.105 Uiso 1 1 calc GR
H12C H 0.524374 0.306123 0.503041 0.105 Uiso 1 1 calc GR
C13 C 0.7538(5) 0.3763(5) 0.5350(3) 0.0854(19) Uani 1 1 d .
H13A H 0.733943 0.415435 0.502288 0.128 Uiso 1 1 calc GR
H13B H 0.794886 0.300942 0.527924 0.128 Uiso 1 1 calc GR
H13C H 0.807678 0.427409 0.555269 0.128 Uiso 1 1 calc GR

loop_
_atom_site_aniso_label
_atom_site_aniso_U_11
_atom_site_aniso_U_22
_atom_site_aniso_U_33
_atom_site_aniso_U_23
_atom_site_aniso_U_13
_atom_site_aniso_U_12
O1 0.0574(19) 0.0357(15) 0.066(2) -0.0036(14) 0.0080(15) -0.0024(13)
O2 0.062(2) 0.0348(15) 0.074(2) -0.0021(15) 0.0133(16) -0.0012(14)
O3 0.057(2) 0.0484(17) 0.075(3) 0.0111(16) -0.0101(15) 0.0021(15)
O4 0.060(2) 0.076(2) 0.070(3) 0.0026(19) 0.0042(17) -0.0214(17)
O5 0.0502(19) 0.0472(17) 0.080(3) -0.0169(16) -0.0042(16) 0.0072(14)
O6 0.062(2) 0.053(2) 0.101(3) -0.0137(18) -0.0187(18) 0.0012(16)
O7 0.097(3) 0.050(2) 0.106(3) -0.0138(19) -0.018(2) 0.0166(19)
O8 0.103(3) 0.063(2) 0.084(3) 0.024(2) 0.010(2) 0.001(2)
O9 0.060(2) 0.0392(16) 0.083(3) 0.0050(16) 0.0069(17) -0.0087(14)
O10 0.085(3) 0.068(2) 0.070(3) -0.013(2) -0.0110(19) 0.0006(18)
C1 0.046(3) 0.037(2) 0.061(3) -0.006(2) 0.003(2) -0.0051(19)
C2 0.051(3) 0.044(2) 0.074(4) -0.005(2) 0.005(2) 0.000(2)
C3 0.054(3) 0.040(2) 0.057(3) -0.001(2) -0.002(2) 0.0042(19)
C4 0.063(3) 0.050(3) 0.072(4) -0.001(3) 0.008(3) 0.006(2)
C5 0.047(3) 0.038(2) 0.064(3) -0.002(2) -0.001(2) 0.0028(18)
C6 0.050(3) 0.046(2) 0.060(3) 0.000(2) -0.005(2) 0.008(2)
C7 0.073(4) 0.051(3) 0.064(4) -0.008(2) -0.005(3) 0.005(3)
C8 0.065(3) 0.052(3) 0.081(4) -0.011(3) -0.010(3) 0.011(2)
C9 0.063(3) 0.034(2) 0.066(3) -0.010(2) 0.005(2) 0.0047(19)
C10 0.052(3) 0.058(3) 0.070(4) -0.002(3) 0.002(2) 0.000(2)
C11 0.145(6) 0.054(3) 0.109(6) 0.007(3) -0.026(4) 0.021(3)
C12 0.085(4) 0.050(3) 0.076(4) -0.015(3) -0.004(3) -0.003(3)
C13 0.067(4) 0.078(4) 0.112(5) -0.016(3) 0.029(3) 0.002(3)

loop_
_atom_type_symbol
_atom_type_description
_atom_type_scat_dispersion_real
_atom_type_scat_dispersion_imag
_atom_type_scat_source
C C 0.0033 0.0016 'International Tables Vol C Tables 4.2.6.8 and 6.1.1.4'
H H 0.0000 0.0000 'International Tables Vol C Tables 4.2.6.8 and 6.1.1.4'
O O 0.0106 0.0060 'International Tables Vol C Tables 4.2.6.8 and 6.1.1.4'

loop_
_geom_angle_atom_site_label_1
_geom_angle_atom_site_label_2
_geom_angle_atom_site_label_3
_geom_angle
C1 O1 C9 116.1(3)
C1 O2 C2 114.9(3)
C4 O3 C3 110.7(4)
C4 O4 C5 110.6(4)
C7 O5 C6 109.9(3)
C7 O6 C8 110.4(3)
O1 C1 O2 106.7(3)
O9 C1 O1 128.4(4)
O9 C1 O2 124.9(4)
O2 C2 C3 107.4(3)
O3 C3 C2 110.3(4)
O3 C3 C5 103.6(3)
C2 C3 C5 114.8(3)
O3 C4 O4 111.3(4)
O8 C4 O3 124.8(5)
O8 C4 O4 123.9(5)
O4 C5 C3 103.6(4)
O4 C5 C6 109.7(3)
C6 C5 C3 115.6(4)
O5 C6 C5 108.3(3)
O5 C6 C8 103.6(3)
C5 C6 C8 114.8(4)
O6 C7 O5 112.0(4)
O7 C7 O5 123.4(5)
O7 C7 O6 124.6(5)
O6 C8 C6 104.1(4)
O1 C9 C10 107.7(4)
O1 C9 C12 109.8(4)
O1 C9 C13 102.8(3)
C10 C9 C12 116.0(4)
C10 C9 C13 108.2(4)
C12 C9 C13 111.5(5)
O10 C10 C9 122.1(4)
O10 C10 C11 120.5(5)
C11 C10 C9 117.4(5)

loop_
_geom_bond_atom_site_label_1
_geom_bond_atom_site_label_2
_geom_bond_distance
O1 C1 1.321(5)
O1 C9 1.476(5)
O2 C1 1.357(5)
O2 C2 1.444(5)
O3 C3 1.440(5)
O3 C4 1.327(6)
O4 C4 1.347(6)
O4 C5 1.432(5)
O5 C6 1.458(5)
O5 C7 1.344(5)
O6 C7 1.333(6)
O6 C8 1.447(5)
O7 C7 1.197(6)
O8 C4 1.191(6)
O9 C1 1.190(5)
O10 C10 1.205(6)
C2 C3 1.503(6)
C3 C5 1.534(6)
C5 C6 1.499(6)
C6 C8 1.524(6)
C9 C10 1.520(7)
C9 C12 1.521(6)
C9 C13 1.531(7)
C10 C11 1.513(7)

loop_
_geom_torsion_atom_site_label_1
_geom_torsion_atom_site_label_2
_geom_torsion_atom_site_label_3
_geom_torsion_atom_site_label_4
_geom_torsion
O1 C9 C10 O10 -20.2(6)
O1 C9 C10 C11 162.1(4)
O2 C2 C3 O3 63.5(4)
O2 C2 C3 C5 -53.0(5)
O3 C3 C5 O4 1.7(4)
O3 C3 C5 C6 121.7(4)
O4 C5 C6 O5 60.1(4)
O4 C5 C6 C8 -55.1(5)
O5 C6 C8 O6 -0.3(5)
C1 O1 C9 C10 -60.1(5)
C1 O1 C9 C12 67.0(5)
C1 O1 C9 C13 -174.2(4)
C1 O2 C2 C3 158.6(4)
C2 O2 C1 O1 177.5(4)
C2 O2 C1 O9 -3.2(7)
C2 C3 C5 O4 122.0(4)
C2 C3 C5 C6 -118.0(4)
C3 O3 C4 O4 5.6(5)
C3 O3 C4 O8 -174.3(5)
C3 C5 C6 O5 -56.5(5)
C3 C5 C6 C8 -171.7(4)
C4 O3 C3 C2 -127.7(4)
C4 O3 C3 C5 -4.4(4)
C4 O4 C5 C3 1.5(5)
C4 O4 C5 C6 -122.5(4)
C5 O4 C4 O3 -4.4(5)
C5 O4 C4 O8 175.5(5)
C5 C6 C8 O6 117.5(4)
C6 O5 C7 O6 -0.5(6)
C6 O5 C7 O7 179.0(5)
C7 O5 C6 C5 -121.7(4)
C7 O5 C6 C8 0.5(5)
C7 O6 C8 C6 0.1(5)
C8 O6 C7 O5 0.3(6)
C8 O6 C7 O7 -179.2(5)
C9 O1 C1 O2 178.7(3)
C9 O1 C1 O9 -0.6(7)
C12 C9 C10 O10 -143.7(5)
C12 C9 C10 C11 38.6(6)
C13 C9 C10 O10 90.2(5)
C13 C9 C10 C11 -87.5(5)
